data_7125728
loop_
_publ_author_name
'Zhang, Guiyang'
'Yin, Jinlin'
'Song, Xueling'
'Fei, Honghan'

_publ_section_title
;
 A moisture-stable organosulfonate-based metal-organic framework with
 intrinsic self-trapped white-light emission.
;
_journal_issue 9
_journal_name_full 'Chemical communications (Cambridge, England)'
_journal_page_first 1325
_journal_page_last 1328
_journal_paper_doi 10.1039/c9cc09486e
_journal_volume 56
_journal_year 2020
_chemical_formula_sum 'C4 H12 Cd Cl N O6 S2'
_chemical_formula_weight 382.12
_space_group_crystal_system triclinic
_space_group_IT_number 2
_space_group_name_Hall '-P 1'
_space_group_name_H-M_alt 'P -1'
_atom_sites_solution_hydrogens geom
_audit_creation_method SHELXL-2016/6
_audit_update_record
;
2019-11-15 deposited with the CCDC.	2020-01-03 downloaded from the CCDC.
;
_cell_angle_alpha 113.630(4)
_cell_angle_beta 100.423(4)
_cell_angle_gamma 106.839(4)
_cell_formula_units_Z 2
_cell_length_a 8.0898(9)
_cell_length_b 8.7429(11)
_cell_length_c 9.3861(11)
_cell_measurement_reflns_used 9493
_cell_measurement_temperature 150(2)
_cell_measurement_theta_max 27.55
_cell_measurement_theta_min 3.05
_cell_volume 547.71(12)
_computing_structure_refinement 'SHELXL-2016/6 (Sheldrick, 2016)'
_diffrn_ambient_temperature 150(2)
_diffrn_measured_fraction_theta_full 0.998
_diffrn_measured_fraction_theta_max 0.996
_diffrn_measurement_device_type 'Bruker APEX-III CMOS'
_diffrn_measurement_method '\f and \w scans'
_diffrn_radiation_type MoK\a
_diffrn_radiation_wavelength 0.71073
_diffrn_reflns_av_unetI/netI 0.0153
_diffrn_reflns_Laue_measured_fraction_full 0.998
_diffrn_reflns_Laue_measured_fraction_max 0.996
_diffrn_reflns_limit_h_max 10
_diffrn_reflns_limit_h_min -10
_diffrn_reflns_limit_k_max 10
_diffrn_reflns_limit_k_min -11
_diffrn_reflns_limit_l_max 12
_diffrn_reflns_limit_l_min 0
_diffrn_reflns_number 2521
_diffrn_reflns_point_group_measured_fraction_full 0.998
_diffrn_reflns_point_group_measured_fraction_max 0.996
_diffrn_reflns_theta_full 25.242
_diffrn_reflns_theta_max 27.552
_diffrn_reflns_theta_min 3.048
_exptl_absorpt_coefficient_mu 2.626
_exptl_crystal_colour colorless
_exptl_crystal_density_diffrn 2.317
_exptl_crystal_description block
_exptl_crystal_F_000 376
_exptl_crystal_size_max 0.230
_exptl_crystal_size_mid 0.130
_exptl_crystal_size_min 0.100
_refine_diff_density_max 0.407
_refine_diff_density_min -0.565
_refine_diff_density_rms 0.106
_refine_ls_extinction_method none
_refine_ls_goodness_of_fit_ref 1.190
_refine_ls_hydrogen_treatment constr
_refine_ls_matrix_type full
_refine_ls_number_parameters 142
_refine_ls_number_reflns 2521
_refine_ls_number_restraints 0
_refine_ls_restrained_S_all 1.190
_refine_ls_R_factor_all 0.0199
_refine_ls_R_factor_gt 0.0180
_refine_ls_shift/su_max 0.000
_refine_ls_shift/su_mean 0.000
_refine_ls_structure_factor_coef Fsqd
_refine_ls_weighting_details 'w=1/[\s^2^(Fo^2^)+(0.0168P)^2^+0.8154P] where P=(Fo^2^+2Fc^2^)/3'
_refine_ls_weighting_scheme calc
_refine_ls_wR_factor_gt 0.0468
_refine_ls_wR_factor_ref 0.0480
_reflns_Friedel_coverage 0.000
_reflns_number_gt 2409
_reflns_number_total 2521
_reflns_threshold_expression 'I > 2\s(I)'
_cod_data_source_file c9cc09486e2.cif
_cod_data_source_block mo_180629a_0m_5
_cod_depositor_comments 'Adding full bibliography for 7125728.cif.'
_cod_original_cell_volume 547.71(11)
_cod_database_code 7125728
_shelx_shelxl_version_number 2016/6
_shelx_space_group_comment
;
The symmetry employed for this shelxl refinement is uniquely defined
by the following loop, which should always be used as a source of
symmetry information in preference to the above space-group names.
They are only intended as comments.
;
_shelx_estimated_absorpt_t_min 0.583
_shelx_estimated_absorpt_t_max 0.779

loop_
_space_group_symop_operation_xyz
'x, y, z'
'-x, -y, -z'

loop_
_atom_site_label
_atom_site_type_symbol
_atom_site_fract_x
_atom_site_fract_y
_atom_site_fract_z
_atom_site_U_iso_or_equiv
_atom_site_adp_type
_atom_site_occupancy
_atom_site_site_symmetry_order
_atom_site_calc_flag
_atom_site_refinement_flags_posn
_atom_site_refinement_flags_adp
_atom_site_refinement_flags_occupancy
Cd1 Cd 0.500000 0.500000 0.500000 0.00752(7) Uani 1 2 d S . P
Cl1 Cl 1.15772(9) 0.28380(8) 0.39174(8) 0.01050(11) Uani 1 1 d . . .
S1 S 0.29303(8) 0.72333(8) 0.34696(8) 0.00902(12) Uani 1 1 d . . .
O1 O 0.1999(3) 0.7271(3) 0.4684(2) 0.0128(4) Uani 1 1 d . . .
N1 N -0.1701(3) 0.6790(3) 0.0954(3) 0.0138(4) Uani 1 1 d . . .
H1C H -0.103714 0.614841 0.109360 0.017 Uiso 1 1 calc R U .
H1D H -0.286059 0.597537 0.027041 0.017 Uiso 1 1 calc R U .
C1 C 0.4294(3) 0.9554(3) 0.4143(3) 0.0113(5) Uani 1 1 d . . .
H1A H 0.493110 0.962710 0.335137 0.014 Uiso 1 1 calc R U .
H1B H 0.349050 1.022237 0.416406 0.014 Uiso 1 1 calc R U .
Cd2 Cd 1.000000 0.500000 0.500000 0.00748(7) Uani 1 2 d S . P
S2 S 0.61818(8) 0.29392(8) 0.15233(7) 0.00756(12) Uani 1 1 d . . .
O2 O 0.1689(3) 0.6520(3) 0.1814(2) 0.0149(4) Uani 1 1 d . . .
C2 C 0.6001(3) 0.0675(3) 0.0427(3) 0.0116(5) Uani 1 1 d . . .
H2A H 0.661118 0.058703 -0.040943 0.014 Uiso 1 1 calc R U .
H2B H 0.663646 0.035920 0.120406 0.014 Uiso 1 1 calc R U .
O3 O 0.4225(3) 0.6359(3) 0.3489(2) 0.0134(4) Uani 1 1 d . . .
C3 C -0.0876(4) 0.7821(4) 0.0155(4) 0.0181(6) Uani 1 1 d . . .
H3A H -0.049425 0.706069 -0.069860 0.027 Uiso 1 1 calc R U .
H3B H 0.019498 0.892784 0.098649 0.027 Uiso 1 1 calc R U .
H3C H -0.178286 0.815606 -0.035181 0.027 Uiso 1 1 calc R U .
O4 O 0.5192(3) 0.2884(3) 0.2678(2) 0.0133(4) Uani 1 1 d . . .
C4 C -0.1773(4) 0.7970(4) 0.2581(3) 0.0174(6) Uani 1 1 d . . .
H4A H -0.233401 0.878965 0.247189 0.026 Uiso 1 1 calc R U .
H4B H -0.052546 0.869175 0.338579 0.026 Uiso 1 1 calc R U .
H4C H -0.250742 0.720749 0.295958 0.026 Uiso 1 1 calc R U .
O5 O 0.5359(3) 0.3388(3) 0.0325(2) 0.0146(4) Uani 1 1 d . . .
O6 O 0.8156(2) 0.4062(2) 0.2353(2) 0.0112(4) Uani 1 1 d . . .

loop_
_atom_site_aniso_label
_atom_site_aniso_U_11
_atom_site_aniso_U_22
_atom_site_aniso_U_33
_atom_site_aniso_U_23
_atom_site_aniso_U_13
_atom_site_aniso_U_12
Cd1 0.00801(12) 0.00780(12) 0.00762(12) 0.00355(10) 0.00346(9) 0.00406(10)
Cl1 0.0094(3) 0.0090(2) 0.0122(3) 0.0043(2) 0.0042(2) 0.0034(2)
S1 0.0073(3) 0.0090(3) 0.0123(3) 0.0066(2) 0.0035(2) 0.0032(2)
O1 0.0117(9) 0.0111(9) 0.0187(10) 0.0085(8) 0.0095(8) 0.0038(8)
N1 0.0126(10) 0.0122(10) 0.0171(12) 0.0082(9) 0.0050(9) 0.0038(9)
C1 0.0097(12) 0.0096(11) 0.0144(13) 0.0083(10) 0.0014(10) 0.0014(10)
Cd2 0.00619(12) 0.00803(12) 0.00807(12) 0.00407(10) 0.00241(9) 0.00241(10)
S2 0.0075(3) 0.0062(3) 0.0073(3) 0.0021(2) 0.0019(2) 0.0027(2)
O2 0.0122(9) 0.0144(9) 0.0139(9) 0.0054(8) 0.0003(8) 0.0046(8)
C2 0.0088(12) 0.0081(11) 0.0129(12) 0.0008(10) 0.0039(10) 0.0029(10)
O3 0.0134(9) 0.0169(9) 0.0202(10) 0.0140(8) 0.0088(8) 0.0105(8)
C3 0.0258(15) 0.0194(14) 0.0183(14) 0.0134(12) 0.0123(12) 0.0119(12)
O4 0.0149(9) 0.0106(9) 0.0117(9) 0.0022(8) 0.0077(8) 0.0041(8)
C4 0.0210(14) 0.0187(14) 0.0143(13) 0.0095(12) 0.0063(11) 0.0080(12)
O5 0.0123(9) 0.0152(9) 0.0164(10) 0.0102(8) 0.0004(8) 0.0047(8)
O6 0.0081(8) 0.0103(9) 0.0095(8) 0.0027(7) 0.0005(7) 0.0008(7)

loop_
_atom_type_symbol
_atom_type_description
_atom_type_scat_dispersion_real
_atom_type_scat_dispersion_imag
_atom_type_scat_source
C C 0.0033 0.0016 'International Tables Vol C Tables 4.2.6.8 and 6.1.1.4'
H H 0.0000 0.0000 'International Tables Vol C Tables 4.2.6.8 and 6.1.1.4'
Cd Cd -0.8075 1.2024 'International Tables Vol C Tables 4.2.6.8 and 6.1.1.4'
Cl Cl 0.1484 0.1585 'International Tables Vol C Tables 4.2.6.8 and 6.1.1.4'
N N 0.0061 0.0033 'International Tables Vol C Tables 4.2.6.8 and 6.1.1.4'
O O 0.0106 0.0060 'International Tables Vol C Tables 4.2.6.8 and 6.1.1.4'
S S 0.1246 0.1234 'International Tables Vol C Tables 4.2.6.8 and 6.1.1.4'

loop_
_geom_angle_atom_site_label_1
_geom_angle_atom_site_label_2
_geom_angle_atom_site_label_3
_geom_angle
_geom_angle_site_symmetry_1
_geom_angle_site_symmetry_3
O4 Cd1 O4 180.00(10) 2_666 .
O4 Cd1 O3 92.01(7) 2_666 .
O4 Cd1 O3 87.99(7) . .
O4 Cd1 O3 87.99(7) 2_666 2_666
O4 Cd1 O3 92.01(7) . 2_666
O3 Cd1 O3 180.0 . 2_666
O4 Cd1 Cl1 94.01(5) 2_666 1_455
O4 Cd1 Cl1 85.99(5) . 1_455
O3 Cd1 Cl1 88.79(5) . 1_455
O3 Cd1 Cl1 91.21(5) 2_666 1_455
O4 Cd1 Cl1 85.99(5) 2_666 2_766
O4 Cd1 Cl1 94.01(5) . 2_766
O3 Cd1 Cl1 91.21(5) . 2_766
O3 Cd1 Cl1 88.79(5) 2_666 2_766
Cl1 Cd1 Cl1 180.0 1_455 2_766
Cd2 Cl1 Cd1 103.62(2) . 1_655
O2 S1 O3 112.37(12) . .
O2 S1 O1 113.78(12) . .
O3 S1 O1 112.77(11) . .
O2 S1 C1 106.21(12) . .
O3 S1 C1 105.58(12) . .
O1 S1 C1 105.27(12) . .
S1 O1 Cd2 133.30(11) . 1_455
C3 N1 C4 113.4(2) . .
C3 N1 H1C 108.9 . .
C4 N1 H1C 108.9 . .
C3 N1 H1D 108.9 . .
C4 N1 H1D 108.9 . .
H1C N1 H1D 107.7 . .
C1 C1 S1 111.3(2) 2_676 .
C1 C1 H1A 109.4 2_676 .
S1 C1 H1A 109.4 . .
C1 C1 H1B 109.4 2_676 .
S1 C1 H1B 109.4 . .
H1A C1 H1B 108.0 . .
O6 Cd2 O6 180.0 2_766 .
O6 Cd2 O1 85.08(7) 2_766 2_666
O6 Cd2 O1 94.93(7) . 2_666
O6 Cd2 O1 94.92(7) 2_766 1_655
O6 Cd2 O1 85.07(7) . 1_655
O1 Cd2 O1 180.00(8) 2_666 1_655
O6 Cd2 Cl1 92.50(5) 2_766 2_766
O6 Cd2 Cl1 87.50(5) . 2_766
O1 Cd2 Cl1 92.75(5) 2_666 2_766
O1 Cd2 Cl1 87.25(5) 1_655 2_766
O6 Cd2 Cl1 87.50(5) 2_766 .
O6 Cd2 Cl1 92.50(5) . .
O1 Cd2 Cl1 87.25(5) 2_666 .
O1 Cd2 Cl1 92.75(5) 1_655 .
Cl1 Cd2 Cl1 180.00(2) 2_766 .
O5 S2 O6 112.37(12) . .
O5 S2 O4 113.52(12) . .
O6 S2 O4 113.09(11) . .
O5 S2 C2 107.48(12) . .
O6 S2 C2 105.17(11) . .
O4 S2 C2 104.34(12) . .
C2 C2 S2 111.1(2) 2_655 .
C2 C2 H2A 109.4 2_655 .
S2 C2 H2A 109.4 . .
C2 C2 H2B 109.4 2_655 .
S2 C2 H2B 109.4 . .
H2A C2 H2B 108.0 . .
S1 O3 Cd1 132.21(11) . .
N1 C3 H3A 109.5 . .
N1 C3 H3B 109.5 . .
H3A C3 H3B 109.5 . .
N1 C3 H3C 109.5 . .
H3A C3 H3C 109.5 . .
H3B C3 H3C 109.5 . .
S2 O4 Cd1 135.78(12) . .
N1 C4 H4A 109.5 . .
N1 C4 H4B 109.5 . .
H4A C4 H4B 109.5 . .
N1 C4 H4C 109.5 . .
H4A C4 H4C 109.5 . .
H4B C4 H4C 109.5 . .
S2 O6 Cd2 129.34(11) . .

loop_
_geom_bond_atom_site_label_1
_geom_bond_atom_site_label_2
_geom_bond_distance
_geom_bond_site_symmetry_2
Cd1 O4 2.2916(18) 2_666
Cd1 O4 2.2916(18) .
Cd1 O3 2.2975(18) .
Cd1 O3 2.2975(18) 2_666
Cd1 Cl1 2.5851(7) 1_455
Cd1 Cl1 2.5851(7) 2_766
Cl1 Cd2 2.5612(6) .
S1 O2 1.451(2) .
S1 O3 1.4658(19) .
S1 O1 1.4708(19) .
S1 C1 1.776(3) .
O1 Cd2 2.3302(18) 1_455
N1 C3 1.481(3) .
N1 C4 1.485(4) .
N1 H1C 0.9100 .
N1 H1D 0.9100 .
C1 C1 1.521(5) 2_676
C1 H1A 0.9900 .
C1 H1B 0.9900 .
Cd2 O6 2.3209(18) 2_766
Cd2 O6 2.3209(18) .
S2 O5 1.4480(19) .
S2 O6 1.4663(19) .
S2 O4 1.4671(19) .
S2 C2 1.773(3) .
C2 C2 1.524(5) 2_655
C2 H2A 0.9900 .
C2 H2B 0.9900 .
C3 H3A 0.9800 .
C3 H3B 0.9800 .
C3 H3C 0.9800 .
C4 H4A 0.9800 .
C4 H4B 0.9800 .
C4 H4C 0.9800 .

loop_
_geom_torsion_atom_site_label_1
_geom_torsion_atom_site_label_2
_geom_torsion_atom_site_label_3
_geom_torsion_atom_site_label_4
_geom_torsion
_geom_torsion_site_symmetry_4
O2 S1 O1 Cd2 66.32(18) 1_455
O3 S1 O1 Cd2 -63.18(18) 1_455
C1 S1 O1 Cd2 -177.80(14) 1_455
O2 S1 C1 C1 -178.1(2) 2_676
O3 S1 C1 C1 -58.6(3) 2_676
O1 S1 C1 C1 60.9(3) 2_676
O5 S2 C2 C2 -63.3(3) 2_655
O6 S2 C2 C2 176.7(2) 2_655
O4 S2 C2 C2 57.5(3) 2_655
O2 S1 O3 Cd1 -128.53(15) .
O1 S1 O3 Cd1 1.7(2) .
C1 S1 O3 Cd1 116.11(16) .
O5 S2 O4 Cd1 -78.51(19) .
O6 S2 O4 Cd1 51.1(2) .
C2 S2 O4 Cd1 164.79(16) .
O5 S2 O6 Cd2 150.17(13) .
O4 S2 O6 Cd2 20.03(18) .
C2 S2 O6 Cd2 -93.21(15) .
